data_2300456
loop_
_publ_author_name
'Schreyer, Martin'
'Guo, Liangfeng'
'Thirunahari, Satyanarayana'
'Gao, Feng'
'Garland, Marc'

_publ_section_title
;
 Simultaneous determination of several crystal structures from powder
 mixtures: the combination of powder X-ray diffraction, band-target
 entropy minimization and Rietveld methods
;
_journal_coeditor_code to5064
_journal_issue 2
_journal_name_full 'Journal of Applied Crystallography'
_journal_page_first 659
_journal_page_last 667
_journal_paper_doi 10.1107/S1600576714003379
_journal_volume 47
_journal_year 2014
_chemical_compound_source Sigma
_chemical_formula_analytical 'C12 H24 O12'
_chemical_formula_iupac 'C12 H24 O12'
_chemical_formula_moiety '(C12 H22 O11)(H2 O)'
_chemical_formula_structural '(C12 H22 O11)(H2 O)'
_chemical_formula_sum 'C12 H24 O12'
_chemical_formula_weight 360.31
_chemical_name_common 'Lactose monohydrate'
_chemical_name_systematic '/b-D-galactopyranosyl-(1,4)-D-glucose monhydrate'
_space_group_crystal_system monoclinic
_space_group_IT_number 4
_space_group_name_Hall 'P 2yb'
_space_group_name_H-M_alt 'P 1 21 1'
_symmetry_space_group_name_Hall 'P 2yb'
_symmetry_space_group_name_H-M 'P 1 21 1'
_cell_angle_alpha 90
_cell_angle_beta 74.0609(12)
_cell_angle_gamma 90
_cell_formula_units_Z 2
_cell_length_a 7.77208(38)
_cell_length_b 21.58192(17)
_cell_length_c 4.81720(31)
_cell_measurement_temperature 298
_cell_volume 776.95(6)
_computing_cell_refinement 'Topas v4.2 (Bruker AXS GmbH, 2009)'
_computing_data_collection unknown
_computing_data_reduction 'Topas v4.2 (Bruker AXS GmbH, 2009)'
_computing_molecular_graphics 'Diamond 3.1f'
_computing_publication_material CSD
_computing_structure_refinement 'Topas v4.2 (Bruker AXS GmbH, 2009)'
_computing_structure_solution 'Topas v4.2 (Bruker AXS GmbH, 2009)'
_diffrn_ambient_temperature 298
_diffrn_detector Vantec
_diffrn_detector_type 'gas filled PSD'
_diffrn_measurement_device_type 'Bruker D8'
_diffrn_radiation_monochromator none
_diffrn_radiation_type 'Cu K\a'
_diffrn_radiation_wavelength 1.54180
_diffrn_source 'sealed X-ray tube'
_diffrn_source_target Cu
_exptl_absorpt_coefficient_mu 1.221
_exptl_crystal_density_diffrn 1.540
_exptl_crystal_F_000 384
_pd_char_colour colourless
_pd_meas_2theta_range_inc 0.0167
_pd_meas_2theta_range_max 130
_pd_meas_2theta_range_min 7.5
_pd_meas_number_of_points 7333
_pd_meas_scan_method step
_pd_proc_2theta_range_inc 0.0167
_pd_proc_2theta_range_max 130
_pd_proc_2theta_range_min 7.5
_pd_proc_ls_background_function 'Chebychev of order 3'
_pd_proc_ls_pref_orient_corr 'Spherical Harmonics Order 4'
_pd_proc_ls_profile_function 'fundamental parameter'
_pd_proc_ls_prof_R_factor 0.183
_pd_proc_ls_prof_wR_expected 0.011
_pd_proc_ls_prof_wR_factor 0.274
_refine_ls_goodness_of_fit_all 24.0
_refine_ls_hydrogen_treatment noref
_refine_ls_matrix_type fullcycle
_refine_ls_number_constraints 3
_refine_ls_number_parameters 29
_refine_ls_number_restraints 0
_refine_ls_R_I_factor 0.105
_refine_ls_shift/su_max .01
_refine_ls_structure_factor_coef Inet
_refine_ls_weighting_details 1/[Y~i~+\s(Y~i~)]
_refine_ls_weighting_scheme sigma
_cod_data_source_file to5064sup1.cif
_cod_data_source_block Lactose_monohydrate
_cod_original_cell_volume 776.956(90)
_cod_database_code 2300456
_cod_database_fobs_code 2300456

loop_
_symmetry_equiv_pos_site_id
_symmetry_equiv_pos_as_xyz
1 x,y,z
2 -x,y+1/2,-z

loop_
_atom_site_label
_atom_site_type_symbol
_atom_site_symmetry_multiplicity
_atom_site_fract_x
_atom_site_fract_y
_atom_site_fract_z
_atom_site_occupancy
_atom_site_U_iso_or_equiv
C1 C 2 0.3420(32) 0.58440(23) 0.8724(73) 1 0.0477(19)
C2 C 2 0.5434(36) 0.575236(94) 0.8241(29) 1 0.0477(19)
C3 C 2 0.7856(32) 0.51017(32) 0.57823(88) 1 0.0477(19)
C4 C 2 0.7846(15) 0.40061(29) 0.48322(54) 1 0.0477(19)
C5 C 2 0.5897(11) 0.38331(58) 0.5010(20) 1 0.0477(19)
C6 C 2 0.55416(31) 0.31470(66) 0.5775(30) 1 0.0477(19)
C7 C 2 0.69530(59) 0.27344(39) 0.3765(28) 1 0.0477(19)
C8 C 2 0.91134(49) 0.354867(45) 0.27958(46) 1 0.0477(19)
C9 C 2 1.10736(87) 0.36760(24) 0.27040(99) 1 0.0477(19)
C10 C 2 0.9114(20) 0.56601(45) 0.4724(41) 1 0.0477(19)
C11 C 2 0.8495(29) 0.62167(52) 0.6729(42) 1 0.0477(19)
C12 C 2 0.6499(24) 0.63473(19) 0.71904(12) 1 0.0477(19)
O1 O 2 0.29666(84) 0.57903(24) 0.6069(92) 1 0.0477(19)
O2 O 2 0.6031(25) 0.5280711(67) 0.6093(30) 1 0.0477(19)
O3 O 2 0.8254(20) 0.46185(20) 0.36732(34) 1 0.0477(19)
O4 O 2 0.4658(20) 0.41931(83) 0.7185(22) 1 0.0477(19)
O5 O 2 0.37701(13) 0.29963(91) 0.5604(44) 1 0.0477(19)
O6 O 2 0.6718(13) 0.27512(34) 0.0940(32) 1 0.0477(19)
O7 O 2 0.87094(15) 0.29176(13) 0.3714(14) 1 0.0477(19)
O8 O 2 1.223604(54) 0.33154(48) 0.0466(11) 1 0.0477(19)
O9 O 2 1.0946(28) 0.55271(78) 0.4600(81) 1 0.0477(19)
O10 O 2 0.9545(15) 0.67458(60) 0.5465(68) 1 0.0477(19)
O11 O 2 0.62722(39) 0.65513(10) 0.4462(15) 1 0.0477(19)
H1 H 2 0.16729(68) 0.58362(45) 0.651(12) 1 0.0477(19)
H2 H 2 0.3023(32) 0.63049(32) 0.9628(84) 1 0.0477(19)
H3 H 2 0.2646(47) 0.55055(39) 1.0263(80) 1 0.0477(19)
H4 H 2 0.5667(57) 0.56010(33) 1.0284(18) 1 0.0477(19)
H5 H 2 0.7979(53) 0.49359(53) 0.7866(18) 1 0.0477(19)
H6 H 2 0.8040(20) 0.39732(33) 0.69974(21) 1 0.0477(19)
H7 H 2 0.55967(66) 0.39449(56) 0.2971(23) 1 0.0477(19)
H8 H 2 0.3494(16) 0.3995(10) 0.7425(32) 1 0.0477(19)
H9 H 2 0.55584(80) 0.30745(72) 0.8020(28) 1 0.0477(19)
H10 H 2 0.38971(75) 0.29201(83) 0.3553(46) 1 0.0477(19)
H11 H 2 0.6751(11) 0.22536(44) 0.4513(34) 1 0.0477(19)
H12 H 2 0.7589(19) 0.24540(18) -0.0150(31) 1 0.0477(19)
H13 H 2 0.900014(25) 0.3597198(42) 0.05833(72) 1 0.0477(19)
H14 H 2 1.1333(12) 0.35451(22) 0.4748(12) 1 0.0477(19)
H15 H 2 1.1427(14) 0.41631(31) 0.2243(18) 1 0.0477(19)
H16 H 2 1.34441(21) 0.33835(65) 0.0611(20) 1 0.0477(19)
H17 H 2 0.911460(90) 0.57800(25) 0.2511(33) 1 0.0477(19)
H18 H 2 1.1537(24) 0.59319(87) 0.4415(99) 1 0.0477(19)
H19 H 2 0.8779(50) 0.61324(76) 0.8805(56) 1 0.0477(19)
H20 H 2 0.885556(21) 0.69523(36) 0.4307(50) 1 0.0477(19)
H21 H 2 0.6075(31) 0.67310(25) 0.87116615(22) 1 0.0477(19)
H22 H 2 0.60364(93) 0.61824(24) 0.3445(29) 1 0.0477(19)
O1w O 2 0.7595(20) 0.17189(24) 0.4874(41) 1 0.0477(19)
H1w H 2 0.7243(20) 0.17189(24) 0.6946(41) 1 0.0477(19)
H2w H 2 0.6488(20) 0.17189(24) 0.4355(41) 1 0.0477(19)

loop_
_atom_type_symbol
_atom_type_scat_source
C 'D. Waasmaier & A. Kirfel. Acta Cryst. (1995). A51, 416-413'
H 'D. Waasmaier & A. Kirfel. Acta Cryst. (1995). A51, 416-413'
O 'D. Waasmaier & A. Kirfel. Acta Cryst. (1995). A51, 416-413'

loop_
_geom_angle_atom_site_label_1
_geom_angle_atom_site_label_2
_geom_angle_atom_site_label_3
_geom_angle_site_symmetry_3
_geom_angle
C2 C1 O1 . 110.4(19)
C2 C1 H2 . 110(2)
C2 C1 H3 . 111(3)
O1 C1 H2 . 109(3)
O1 C1 H3 . 109(3)
H2 C1 H3 . 107(3)
C1 C2 C12 . 112.2(11)
C1 C2 O2 . 108.4(19)
C1 C2 H4 . 108(3)
C12 C2 O2 . 108.5(12)
C12 C2 H4 . 110(2)
O2 C2 H4 . 109.6(13)
C10 C3 O2 . 110.0(9)
C10 C3 O3 . 109.9(11)
C10 C3 H5 . 111(2)
O2 C3 O3 . 106.6(15)
O2 C3 H5 . 109(2)
O3 C3 H5 . 110.9(10)
C5 C4 C8 . 109.1(6)
C5 C4 O3 . 110.7(10)
C5 C4 H6 . 108.8(10)
C8 C4 O3 . 107.9(5)
C8 C4 H6 . 109.5(9)
O3 C4 H6 . 110.9(7)
C4 C5 C6 . 110.9(7)
C4 C5 O4 . 111.1(10)
C4 C5 H7 . 110.2(7)
C6 C5 O4 . 107.8(9)
C6 C5 H7 . 111.1(12)
O4 C5 H7 . 105.6(11)
C5 C6 C7 . 111.1(7)
C5 C6 O5 . 108.5(11)
C5 C6 H9 . 109.0(14)
C7 C6 O5 . 111.2(12)
C7 C6 H9 . 109.8(11)
O5 C6 H9 . 107.1(11)
C6 C7 O6 . 109.4(8)
C6 C7 O7 . 111.5(8)
C6 C7 H11 . 109.2(10)
O6 C7 O7 . 110.7(8)
O6 C7 H11 . 107.2(12)
O7 C7 H11 . 108.8(9)
C4 C8 C9 . 111.1(5)
C4 C8 O7 . 111.3(3)
C4 C8 H13 . 110.5(3)
C9 C8 O7 . 108.0(3)
C9 C8 H13 . 107.3(3)
O7 C8 H13 . 108.6(3)
C8 C9 O8 . 109.9(4)
C8 C9 H14 . 110.7(6)
C8 C9 H15 . 111.6(7)
O8 C9 H14 . 107.6(6)
O8 C9 H15 . 107.4(7)
H14 C9 H15 . 109.4(8)
C3 C10 C11 . 110.0(12)
C3 C10 O9 . 112.8(13)
C3 C10 H17 . 109.6(14)
C11 C10 O9 . 108.6(18)
C11 C10 H17 . 110.1(11)
O9 C10 H17 . 105.7(18)
C10 C11 C12 . 111.4(15)
C10 C11 O10 . 108.2(15)
C10 C11 H19 . 109.6(17)
C12 C11 O10 . 110.5(12)
C12 C11 H19 . 110(2)
O10 C11 H19 . 107(2)
C2 C12 C11 . 109.1(12)
C2 C12 O11 . 111.5(12)
C2 C12 H21 . 112.1(11)
C11 C12 O11 . 107.2(10)
C11 C12 H21 . 110.0(18)
O11 C12 H21 . 106.8(9)
C1 O1 H1 . 107(5)
C2 O2 C3 . 112.3(17)
C3 O3 C4 . 114.5(3)
C5 O4 H8 . 105.2(17)
C6 O5 H10 . 105.2(10)
C7 O6 H12 . 104.2(14)
C7 O7 C8 . 113.5(5)
C9 O8 H16 . 106.6(10)
C10 O9 H18 . 105(2)
C11 O10 H20 . 105.4(16)
C12 O11 H22 . 107.1(8)
O1 H1 H18 1_455 100(5)
O9 H18 H1 1_655 85(4)
H1w O1w H2w . 105(2)

loop_
_geom_bond_atom_site_label_1
_geom_bond_atom_site_label_2
_geom_bond_site_symmetry_2
_geom_bond_distance
C1 C2 . 1.53(4)
C1 O1 . 1.42(6)
C1 H2 . 1.10(2)
C1 H3 . 1.10(3)
C2 C12 . 1.536(16)
C2 O2 . 1.434(14)
C2 H4 . 1.10(3)
C3 C10 . 1.547(18)
C3 O2 . 1.44(3)
C3 O3 . 1.431(6)
C3 H5 . 1.095(19)
C4 C5 . 1.539(15)
C4 C8 . 1.541(7)
C4 O3 . 1.435(8)
C4 H6 . 1.096(8)
C5 C6 . 1.53(2)
C5 O4 . 1.440(16)
C5 H7 . 1.097(15)
C6 C7 . 1.533(14)
C6 O5 . 1.439(10)
C6 H9 . 1.10(2)
C7 O6 . 1.42(2)
C7 O7 . 1.415(7)
C7 H11 . 1.094(13)
C8 C9 . 1.537(8)
C8 O7 . 1.440(3)
C8 H13 . 1.098(4)
C9 O8 . 1.432(8)
C9 H14 . 1.095(9)
C9 H15 . 1.094(8)
C10 C11 . 1.534(19)
C10 O9 . 1.44(3)
C10 H17 . 1.10(3)
C11 C12 . 1.53(3)
C11 O10 . 1.44(2)
C11 H19 . 1.10(4)
C12 O11 . 1.442(10)
C12 H21 . 1.096(7)
O1 H1 . 0.974(9)
O4 H8 . 0.98(2)
O5 H10 . 0.98(3)
O6 H12 . 0.974(13)
O8 H16 . 0.972(5)
O9 H18 . 0.98(3)
O10 H20 . 0.98(3)
O11 H22 . 0.978(10)
H1 H18 1_455 1.06(7)
O1w H1w . 0.96(3)
O1w H2w . 0.96(3)

loop_
_geom_hbond_atom_site_label_D
_geom_hbond_atom_site_label_H
_geom_hbond_atom_site_label_A
_geom_hbond_site_symmetry_D
_geom_hbond_site_symmetry_A
_geom_hbond_distance_DH
_geom_hbond_distance_HA
_geom_hbond_distance_DA
_geom_hbond_angle_DHA
O1 H1 C10 . 1_455 0.974(9) 2.40(4) 3.25(3) 144(5)
O1 H1 O9 . 1_455 0.974(9) 1.38(6) 1.98(4) 113(4)
O9 H1 C1 1_455 . 1.38(6) 1.94(5) 3.20(5) 148.0(11)
O9 H1 O1 1_455 . 1.38(6) 0.974(9) 1.98(4) 113(4)
O9 H1 O1w 1_455 2_656 1.38(6) 2.047(18) 2.85(2) 111(3)
C1 H3 O9 . 1_456 1.10(3) 2.14(5) 3.03(4) 136.1(19)
O4 H8 O5 . . 0.98(2) 2.32(3) 2.83(3) 112.1(15)
O4 H8 O8 . 1_456 0.98(2) 2.114(19) 2.828(16) 128.5(16)
C6 H9 O6 . 1_556 1.10(2) 1.99(2) 3.00(2) 151.2(8)
O5 H10 O6 . . 0.98(3) 2.238(13) 2.784(17) 114.0(9)
O5 H10 O8 . 1_455 0.98(3) 2.38(2) 3.11(2) 130.5(12)
C7 H11 O1w . . 1.094(13) 1.362(14) 2.341(12) 144.5(9)
O1w H11 C6 . . 1.362(14) 2.157(16) 3.443(16) 155.4(14)
O1w H11 C7 . . 1.362(14) 1.094(13) 2.341(12) 144.5(9)
O1w H11 O6 . . 1.362(14) 2.03(2) 3.119(19) 132.3(12)
O1w H11 O7 . . 1.362(14) 2.048(9) 2.737(7) 105.0(8)
C9 H14 O5 . 1_655 1.095(9) 2.364(15) 3.179(17) 129.8(7)
O8 H16 O4 . 1_654 0.972(5) 2.411(19) 2.828(16) 105.3(10)
O9 H18 O1 . 1_655 0.98(3) 1.57(5) 1.98(4) 99(3)
O9 H18 O10 . . 0.98(3) 2.30(2) 2.83(2) 113.0(18)
O9 H18 O1w . 2_756 0.98(3) 1.89(2) 2.85(2) 165(4)
O10 H20 O11 . . 0.98(3) 2.169(7) 2.749(19) 116.4(11)
O11 H22 O2 . . 0.978(10) 2.325(12) 2.843(5) 112.2(11)
O1w H2w C1 . 2_646 0.96(3) 2.39(3) 2.82(3) 106.6(11)
O1w H2w O11 . 2_646 0.96(3) 2.094(15) 2.956(16) 148.6(18)
